data_4023116
loop_
_publ_author_name
'Srinivasarao Arulananda Babu'
'Makoto Yasuda'
'Akio Baba'

_publ_section_title
;
 Diastereoselective Production of Homoallylic Alcohols Bearing
 Quaternary Centers from \g-Substituted Allylic Indiums and Ketones
;
_journal_name_full 'Journal of Organic Chemistry'
_journal_page_first 10264
_journal_page_last 10267
_journal_paper_doi 10.1021/jo701899j
_journal_volume 72
_journal_year 2007
_chemical_formula_moiety 'C21 H24 O4 '
_chemical_formula_sum 'C21 H24 O4'
_chemical_formula_weight 340.42
_space_group_IT_number 14
_symmetry_cell_setting monoclinic
_symmetry_Int_Tables_number 14
_symmetry_space_group_name_Hall '-P 2ybc'
_symmetry_space_group_name_H-M 'P 1 21/c 1'
_audit_creation_date 'Fri Jun  9 08:18:52 2006'
_audit_creation_method 'by teXsan'
_cell_angle_alpha 90
_cell_angle_beta 91.581(2)
_cell_angle_gamma 90
_cell_formula_units_Z 4
_cell_length_a 7.2837(2)
_cell_length_b 9.1986(4)
_cell_length_c 29.440(1)
_cell_measurement_reflns_used 14609
_cell_measurement_temperature 273.2
_cell_measurement_theta_max 27.5
_cell_measurement_theta_min 1.4
_cell_volume 1971.7(1)
_computing_cell_refinement PROCESS-AUTO
_computing_data_collection PROCESS-AUTO
_computing_data_reduction 'teXsan Ver. 1.11'
_computing_publication_material 'teXsan Ver. 1.11'
_computing_structure_refinement 'teXsan Ver. 1.10'
_computing_structure_solution SIR92
_diffrn_detector_area_resol_mean 10.00
_diffrn_measured_fraction_theta_full 0.9400
_diffrn_measured_fraction_theta_max 0.9400
_diffrn_measurement_device_type 'Rigaku RAXIS-RAPID Imaging Plate'
_diffrn_measurement_method \w
_diffrn_radiation_type 'Mo K\a'
_diffrn_radiation_wavelength 0.7107
_diffrn_reflns_av_R_equivalents 0.175
_diffrn_reflns_limit_h_max 8
_diffrn_reflns_limit_h_min -9
_diffrn_reflns_limit_k_max 11
_diffrn_reflns_limit_k_min -11
_diffrn_reflns_limit_l_max 38
_diffrn_reflns_limit_l_min -38
_diffrn_reflns_number 13772
_diffrn_reflns_theta_full 27.49
_diffrn_reflns_theta_max 27.49
_exptl_absorpt_coefficient_mu 0.078
_exptl_absorpt_correction_T_max 0.992
_exptl_absorpt_correction_T_min 0.000
_exptl_absorpt_correction_type multi-scan
_exptl_absorpt_process_details '(Higashi, 1995)'
_exptl_crystal_colour colorless
_exptl_crystal_density_diffrn 1.147
_exptl_crystal_density_method 'not measured'
_exptl_crystal_description prism
_exptl_crystal_size_max 0.400
_exptl_crystal_size_mid 0.200
_exptl_crystal_size_min 0.100
_refine_diff_density_max 0.85
_refine_diff_density_min -0.64
_refine_ls_extinction_method none
_refine_ls_goodness_of_fit_ref 2.771
_refine_ls_number_parameters 318
_refine_ls_number_reflns 3079
_refine_ls_R_factor_gt 0.1513
_refine_ls_shift/su_max 0.0854
_refine_ls_structure_factor_coef Fsqd
_refine_ls_weighting_details 'w = 1/[\s^2^(Fo^2^) + (0.05000(Max(Fo^2^,0) + 2Fc^2^)/3)^2^]'
_refine_ls_weighting_scheme calc
_refine_ls_wR_factor_ref 0.2826
_reflns_number_gt 2101
_reflns_number_total 4250
_reflns_threshold_expression F^2^&gt;2.0\s(F^2^)
_cod_data_source_file jo701899j-File005.cif
_cod_data_source_block 1681second
_cod_original_sg_symbol_H-M 'P 21/c'
_cod_original_formula_sum 'C21 H24 O4 '
_cod_database_code 4023116

loop_
_symmetry_equiv_pos_as_xyz
x,y,z
-x,1/2+y,1/2-z
-x,-y,-z
x,1/2-y,1/2+z

loop_
_atom_site_label
_atom_site_type_symbol
_atom_site_fract_x
_atom_site_fract_y
_atom_site_fract_z
_atom_site_U_iso_or_equiv
_atom_site_adp_type
_atom_site_occupancy
_atom_site_calc_flag
O(1) O -0.4546(5) -0.4395(5) 0.6958(2) 0.061(1) Uani 1.00 d
O(2) O -0.5848(6) -0.2733(5) 0.6501(2) 0.068(2) Uani 1.00 d
O(3) O -0.1280(5) 0.0369(5) 0.5656(1) 0.049(1) Uani 1.00 d
O(4) O 0.1927(5) -0.0761(4) 0.5300(1) 0.048(1) Uani 1.00 d
C(1) C -0.606(1) -0.556(2) 0.7547(4) 0.114(4) Uani 1.00 d
C(2) C -0.6272(10) -0.472(1) 0.7158(3) 0.092(3) Uani 1.00 d
C(3) C -0.4495(8) -0.3375(7) 0.6640(2) 0.048(2) Uani 1.00 d
C(4) C -0.2602(8) -0.3165(7) 0.6485(2) 0.051(2) Uani 1.00 d
C(5) C -0.2208(9) -0.2190(8) 0.6179(2) 0.053(2) Uani 1.00 d
C(6) C -0.0352(8) -0.1921(8) 0.5998(3) 0.053(2) Uani 1.00 d
C(7) C 0.0082(7) -0.0252(7) 0.5950(2) 0.046(2) Uani 1.00 d
C(8) C 0.2005(8) -0.0122(7) 0.5737(2) 0.043(2) Uani 1.00 d
C(9) C 0.348(1) -0.1615(10) 0.5206(3) 0.081(3) Uani 1.00 d
C(10) C 0.0032(7) 0.0501(7) 0.6399(2) 0.042(2) Uani 1.00 d
C(11) C -0.0992(9) 0.1753(8) 0.6442(2) 0.059(2) Uani 1.00 d
C(12) C -0.097(1) 0.2526(9) 0.6861(3) 0.073(3) Uani 1.00 d
C(13) C 0.0008(10) 0.1976(9) 0.7224(3) 0.069(3) Uani 1.00 d
C(14) C 0.1045(9) 0.0751(9) 0.7186(2) 0.061(2) Uani 1.00 d
C(15) C 0.0985(8) -0.0004(8) 0.6778(2) 0.054(2) Uani 1.00 d
C(16) C 0.2656(7) 0.1444(7) 0.5707(2) 0.046(2) Uani 1.00 d
C(17) C 0.4042(8) 0.1955(8) 0.6012(3) 0.061(2) Uani 1.00 d
C(18) C 0.463(1) 0.3362(9) 0.5988(3) 0.087(3) Uani 1.00 d
C(19) C 0.395(1) 0.4272(10) 0.5662(3) 0.090(3) Uani 1.00 d
C(20) C 0.265(1) 0.380(1) 0.5347(3) 0.092(3) Uani 1.00 d
C(21) C 0.198(1) 0.2377(8) 0.5372(3) 0.067(2) Uani 1.00 d
H(1) H -0.720(10) -0.590(8) 0.771(3) 0.10(2) Uiso 1.00 calc
H(2) H -0.526(9) -0.510(8) 0.774(2) 0.07(2) Uiso 1.00 calc
H(3) H -0.57(1) -0.67(1) 0.745(4) 0.16(4) Uiso 1.00 calc
H(4) H -0.70(1) -0.36(1) 0.726(4) 0.17(4) Uiso 1.00 calc
H(5) H -0.707(7) -0.476(7) 0.699(2) 0.04(2) Uiso 1.00 calc
H(6) H -0.15(1) -0.37(1) 0.671(3) 0.18(4) Uiso 1.00 calc
H(7) H -0.319(8) -0.159(7) 0.610(2) 0.06(2) Uiso 1.00 calc
H(8) H 0.086(10) -0.237(8) 0.627(2) 0.10(2) Uiso 1.00 calc
H(9) H -0.026(7) -0.228(7) 0.572(2) 0.05(2) Uiso 1.00 calc
H(10) H -0.117(8) 0.009(8) 0.538(2) 0.07(2) Uiso 1.00 calc
H(11) H 0.302(8) -0.060(7) 0.600(2) 0.09(2) Uiso 1.00 calc
H(12) H 0.363(10) -0.239(9) 0.549(3) 0.10(3) Uiso 1.00 calc
H(13) H 0.338(7) -0.205(7) 0.493(2) 0.05(2) Uiso 1.00 calc
H(14) H 0.4550 -0.0942 0.5193 0.1049 Uiso 1.00 calc
H(15) H 0.205(6) -0.073(5) 0.681(1) 0.03(1) Uiso 1.00 calc
H(16) H 0.155(6) 0.015(5) 0.743(2) 0.03(1) Uiso 1.00 calc
H(17) H -0.024(7) 0.242(7) 0.750(2) 0.05(2) Uiso 1.00 calc
H(18) H -0.170(8) 0.339(8) 0.689(2) 0.08(2) Uiso 1.00 calc
H(19) H -0.177(8) 0.214(7) 0.619(2) 0.07(2) Uiso 1.00 calc
H(20) H 0.48(1) 0.13(1) 0.631(3) 0.14(3) Uiso 1.00 calc
H(21) H 0.576(7) 0.371(7) 0.624(2) 0.06(2) Uiso 1.00 calc
H(22) H 0.466(7) 0.510(7) 0.566(2) 0.05(2) Uiso 1.00 calc
H(23) H 0.18(1) 0.442(10) 0.506(3) 0.13(3) Uiso 1.00 calc
H(24) H 0.068(6) 0.217(5) 0.514(2) 0.03(1) Uiso 1.00 calc

loop_
_atom_site_aniso_label
_atom_site_aniso_U_11
_atom_site_aniso_U_22
_atom_site_aniso_U_33
_atom_site_aniso_U_12
_atom_site_aniso_U_13
_atom_site_aniso_U_23
O(1) 0.061(2) 0.064(3) 0.058(3) 0.000(2) 0.010(2) 0.025(3)
O(2) 0.060(3) 0.053(3) 0.090(4) 0.007(2) 0.003(2) 0.020(3)
O(3) 0.058(2) 0.057(3) 0.033(3) 0.003(2) 0.001(2) 0.000(3)
O(4) 0.054(2) 0.049(3) 0.041(3) 0.010(2) 0.010(2) -0.004(2)
C(1) 0.097(7) 0.14(1) 0.099(8) -0.029(7) 0.018(6) 0.066(8)
C(2) 0.046(4) 0.122(9) 0.108(7) -0.003(5) 0.013(4) 0.053(7)
C(3) 0.048(3) 0.041(4) 0.055(4) -0.004(3) -0.004(3) -0.005(4)
C(4) 0.066(4) 0.040(4) 0.046(4) -0.001(3) 0.011(3) 0.007(4)
C(5) 0.066(4) 0.052(5) 0.042(4) 0.001(3) 0.006(3) -0.007(4)
C(6) 0.058(4) 0.046(4) 0.055(5) 0.000(3) 0.010(3) -0.004(4)
C(7) 0.045(3) 0.047(4) 0.048(4) 0.013(3) 0.001(3) 0.014(3)
C(8) 0.061(3) 0.043(4) 0.026(3) 0.005(3) 0.006(2) 0.009(3)
C(9) 0.119(6) 0.064(6) 0.061(6) 0.044(5) 0.016(5) -0.002(5)
C(10) 0.058(3) 0.035(4) 0.033(3) -0.001(3) 0.011(3) 0.004(3)
C(11) 0.074(4) 0.055(5) 0.047(4) 0.017(4) 0.003(3) 0.006(4)
C(12) 0.105(6) 0.056(5) 0.058(5) 0.030(5) 0.011(4) -0.001(5)
C(13) 0.076(4) 0.065(6) 0.066(6) 0.003(4) 0.014(4) -0.013(5)
C(14) 0.080(4) 0.065(5) 0.038(4) 0.005(4) -0.001(3) 0.012(4)
C(15) 0.062(4) 0.064(5) 0.037(4) 0.019(3) 0.000(3) 0.008(4)
C(16) 0.055(3) 0.040(4) 0.044(4) 0.004(3) 0.010(3) 0.003(3)
C(17) 0.057(4) 0.054(5) 0.074(5) -0.003(3) 0.000(3) -0.005(4)
C(18) 0.083(5) 0.051(6) 0.127(8) -0.007(4) -0.026(5) -0.004(6)
C(19) 0.109(6) 0.045(5) 0.115(8) -0.028(5) -0.008(6) -0.014(6)
C(20) 0.116(6) 0.055(6) 0.105(7) 0.001(5) -0.009(6) 0.019(5)
C(21) 0.086(5) 0.050(5) 0.065(5) -0.001(4) 0.000(4) 0.016(4)

loop_
_atom_type_symbol
_atom_type_description
_atom_type_scat_dispersion_real
_atom_type_scat_dispersion_imag
_atom_type_scat_source
C C 0.003 0.002
;International Tables for Crystallography
(1992, Vol. C, Tables 4.2.6.8 and 6.1.1.1)
;
H H 0.000 0.000
;International Tables for Crystallography
(1992, Vol. C, Table 6.1.1.2)
;
O O 0.011 0.006
;International Tables for Crystallography
(1992, Vol. C, Tables 4.2.6.8 and 6.1.1.1)
;

loop_
_geom_angle_atom_site_label_1
_geom_angle_atom_site_label_2
_geom_angle_atom_site_label_3
_geom_angle
_geom_angle_publ_flag
C(2) O(1) C(3) 118.5(5) yes
C(8) O(4) C(9) 113.5(5) yes
O(1) C(2) C(1) 111.9(7) yes
O(1) C(3) O(2) 123.1(6) yes
O(1) C(3) C(4) 110.8(5) yes
O(2) C(3) C(4) 126.1(6) yes
C(3) C(4) C(5) 121.8(6) yes
C(4) C(5) C(6) 125.4(7) yes
C(5) C(6) C(7) 112.4(6) yes
O(3) C(7) C(6) 107.9(5) yes
O(3) C(7) C(8) 110.1(5) yes
O(3) C(7) C(10) 108.7(5) yes
C(6) C(7) C(8) 107.2(5) yes
C(6) C(7) C(10) 111.3(5) yes
C(8) C(7) C(10) 111.5(5) yes
O(4) C(8) C(7) 108.8(5) yes
O(4) C(8) C(16) 110.2(5) yes
C(7) C(8) C(16) 112.5(5) yes
C(7) C(10) C(11) 119.6(5) yes
C(7) C(10) C(15) 122.4(6) yes
C(11) C(10) C(15) 118.0(6) yes
C(10) C(11) C(12) 120.1(6) yes
C(11) C(12) C(13) 119.1(7) yes
C(12) C(13) C(14) 121.4(8) yes
C(13) C(14) C(15) 118.7(7) yes
C(10) C(15) C(14) 122.4(6) yes
C(8) C(16) C(17) 119.8(6) yes
C(8) C(16) C(21) 121.5(6) yes
C(17) C(16) C(21) 118.7(7) yes
C(16) C(17) C(18) 120.2(8) yes
C(17) C(18) C(19) 120.7(8) yes
C(18) C(19) C(20) 120.7(8) yes
C(19) C(20) C(21) 119.8(9) yes
C(16) C(21) C(20) 119.8(7) yes

loop_
_geom_bond_atom_site_label_1
_geom_bond_atom_site_label_2
_geom_bond_distance
_geom_bond_publ_flag
O(1) C(2) 1.433(8) yes
O(1) C(3) 1.326(7) yes
O(2) C(3) 1.211(7) yes
O(3) C(7) 1.419(6) yes
O(4) C(8) 1.414(7) yes
O(4) C(9) 1.409(8) yes
C(1) C(2) 1.39(1) yes
C(3) C(4) 1.477(8) yes
C(4) C(5) 1.308(9) yes
C(5) C(6) 1.488(9) yes
C(6) C(7) 1.575(9) yes
C(7) C(8) 1.556(8) yes
C(7) C(10) 1.493(8) yes
C(8) C(16) 1.520(9) yes
C(10) C(11) 1.380(9) yes
C(10) C(15) 1.377(8) yes
C(11) C(12) 1.42(1) yes
C(12) C(13) 1.36(1) yes
C(13) C(14) 1.36(1) yes
C(14) C(15) 1.388(9) yes
C(16) C(17) 1.414(8) yes
C(16) C(21) 1.387(9) yes
C(17) C(18) 1.37(1) yes
C(18) C(19) 1.36(1) yes
C(19) C(20) 1.38(1) yes
C(20) C(21) 1.40(1) yes

loop_
_geom_contact_atom_site_label_1
_geom_contact_atom_site_label_2
_geom_contact_distance
_geom_contact_site_symmetry_2
O(1) C(14) 3.538(8) 2_546
O(1) C(18) 3.56(1) 1_445
O(2) C(15) 3.520(8) 1_455
O(3) O(4) 2.864(6) 3_556
O(3) C(9) 3.18(1) 3_556
O(4) O(4) 3.562(7) 3_556
C(1) C(3) 3.54(1) 2_446

loop_
_geom_hbond_atom_site_label_D
_geom_hbond_atom_site_label_H
_geom_hbond_atom_site_label_A
_geom_hbond_angle_DHA
_geom_hbond_publ_flag
O(3) H(10) O(4) 107(4) no

loop_
_geom_torsion_atom_site_label_1
_geom_torsion_atom_site_label_2
_geom_torsion_atom_site_label_3
_geom_torsion_atom_site_label_4
_geom_torsion
_geom_torsion_publ_flag
O(1) C(3) C(4) C(5) -178.5(6) yes
O(2) C(3) O(1) C(2) -2(1) yes
O(2) C(3) C(4) C(5) 2(1) yes
O(3) C(7) C(6) C(5) -58.6(7) yes
O(3) C(7) C(8) O(4) -55.1(7) yes
O(3) C(7) C(8) C(16) 67.3(6) yes
O(3) C(7) C(10) C(11) -10.9(8) yes
O(3) C(7) C(10) C(15) 169.5(5) yes
O(4) C(8) C(7) C(6) 62.1(6) yes
O(4) C(8) C(7) C(10) -175.8(5) yes
O(4) C(8) C(16) C(17) -133.0(6) yes
O(4) C(8) C(16) C(21) 44.3(8) yes
C(1) C(2) O(1) C(3) -166.9(9) yes
C(2) O(1) C(3) C(4) 178.3(7) yes
C(3) C(4) C(5) C(6) -178.9(6) yes
C(4) C(5) C(6) C(7) -137.7(7) yes
C(5) C(6) C(7) C(8) -177.2(5) yes
C(5) C(6) C(7) C(10) 60.6(7) yes
C(6) C(7) C(8) C(16) -175.5(5) yes
C(6) C(7) C(10) C(11) -129.6(6) yes
C(6) C(7) C(10) C(15) 50.8(7) yes
C(7) C(8) O(4) C(9) -137.8(6) yes
C(7) C(8) C(16) C(17) 105.4(6) yes
C(7) C(8) C(16) C(21) -77.4(7) yes
C(7) C(10) C(11) C(12) -176.5(6) yes
C(7) C(10) C(15) C(14) 175.3(6) yes
C(8) C(7) C(10) C(11) 110.7(6) yes
C(8) C(7) C(10) C(15) -68.9(8) yes
C(8) C(16) C(17) C(18) -179.9(7) yes
C(8) C(16) C(21) C(20) -178.2(7) yes
C(9) O(4) C(8) C(16) 98.4(6) yes
C(10) C(7) C(8) C(16) -53.4(7) yes
C(10) C(11) C(12) C(13) -2(1) yes
C(10) C(15) C(14) C(13) 5(1) yes
C(11) C(10) C(15) C(14) -4.4(10) yes
C(11) C(12) C(13) C(14) 3(1) yes
C(12) C(11) C(10) C(15) 3.2(10) yes
C(12) C(13) C(14) C(15) -4(1) yes
C(16) C(17) C(18) C(19) -2(1) yes
C(16) C(21) C(20) C(19) -1(1) yes
C(17) C(16) C(21) C(20) 0(1) yes
C(17) C(18) C(19) C(20) 0(1) yes
C(18) C(17) C(16) C(21) 2(1) yes
C(18) C(19) C(20) C(21) 1(1) yes
C(18) C(19) C(20) C(21) 1(1) yes
